data_7205375
loop_
_publ_author_name
'Karmakar, Anirban'
'Goldberg, Israel'

_publ_section_title
;
 Coordination polymers of flexible tetracarboxylic acids with metal
 ions. I. Synthesis of CH2- and (CH2)2-spaced bis(oxy)isophthalic acid
 ligands, and structural characterization of their polymeric adducts
 with lanthanoid ions
;
_journal_issue 1
_journal_name_full CrystEngComm
_journal_page_first 339
_journal_paper_doi 10.1039/c0ce00474j
_journal_volume 13
_journal_year 2011
_chemical_formula_moiety 'C17 H12 O10, 3(C12 H12 N2), 3(H2 O)'
_chemical_formula_sum 'C53 H54 N6 O13'
_chemical_formula_weight 983.02
_chemical_name_systematic
;
?
;
_space_group_IT_number 15
_symmetry_cell_setting monoclinic
_symmetry_space_group_name_Hall '-C 2yc'
_symmetry_space_group_name_H-M 'C 1 2/c 1'
_atom_sites_solution_hydrogens geom
_atom_sites_solution_primary direct
_atom_sites_solution_secondary difmap
_audit_creation_method SHELXL-97
_cell_angle_alpha 90.00
_cell_angle_beta 126.7422(13)
_cell_angle_gamma 90.00
_cell_formula_units_Z 4
_cell_length_a 19.3767(3)
_cell_length_b 23.1849(7)
_cell_length_c 13.7787(3)
_cell_measurement_reflns_used 5214
_cell_measurement_temperature 110(2)
_cell_measurement_theta_max 26.01
_cell_measurement_theta_min 2.55
_cell_volume 4960.3(2)
_computing_cell_refinement Denzo
_computing_data_collection 'Collect, Nonius B.V.'
_computing_data_reduction 'Denzo & Scalepack'
_computing_structure_refinement 'SHELXL-97 (Sheldrick, 1997)'
_computing_structure_solution SIR-97
_diffrn_ambient_temperature 110(2)
_diffrn_detector_area_resol_mean 12.8
_diffrn_measured_fraction_theta_full 0.998
_diffrn_measured_fraction_theta_max 0.998
_diffrn_measurement_device_type 'Nonius KappaCCD'
_diffrn_measurement_method '1 deg. \f and \w scans'
_diffrn_radiation_monochromator graphite
_diffrn_radiation_source 'fine-focus sealed tube'
_diffrn_radiation_type MoK\a
_diffrn_radiation_wavelength 0.71073
_diffrn_reflns_av_R_equivalents 0.0640
_diffrn_reflns_av_sigmaI/netI 0.0703
_diffrn_reflns_limit_h_max 23
_diffrn_reflns_limit_h_min 0
_diffrn_reflns_limit_k_max 28
_diffrn_reflns_limit_k_min 0
_diffrn_reflns_limit_l_max 13
_diffrn_reflns_limit_l_min -16
_diffrn_reflns_number 18609
_diffrn_reflns_theta_full 26.00
_diffrn_reflns_theta_max 26.00
_diffrn_reflns_theta_min 2.55
_diffrn_standards_number 0
_exptl_absorpt_coefficient_mu 0.095
_exptl_absorpt_correction_type none
_exptl_crystal_colour colorless
_exptl_crystal_density_diffrn 1.316
_exptl_crystal_density_method 'not measured'
_exptl_crystal_description prism
_exptl_crystal_F_000 2072
_exptl_crystal_size_max 0.30
_exptl_crystal_size_mid 0.25
_exptl_crystal_size_min 0.15
_refine_diff_density_max 0.343
_refine_diff_density_min -0.242
_refine_diff_density_rms 0.045
_refine_ls_extinction_method none
_refine_ls_goodness_of_fit_ref 1.036
_refine_ls_hydrogen_treatment constr
_refine_ls_matrix_type full
_refine_ls_number_parameters 337
_refine_ls_number_reflns 4872
_refine_ls_number_restraints 0
_refine_ls_restrained_S_all 1.036
_refine_ls_R_factor_all 0.1289
_refine_ls_R_factor_gt 0.0742
_refine_ls_shift/su_max 0.000
_refine_ls_shift/su_mean 0.000
_refine_ls_structure_factor_coef Fsqd
_refine_ls_weighting_details 'calc w=1/[\s^2^(Fo^2^)+(0.0557P)^2^+2.0290P] where P=(Fo^2^+2Fc^2^)/3'
_refine_ls_weighting_scheme calc
_refine_ls_wR_factor_gt 0.1400
_refine_ls_wR_factor_ref 0.1599
_reflns_number_gt 3000
_reflns_number_total 4872
_reflns_threshold_expression >2sigma(I)
_cod_data_source_file C0CE00474J.TXT
_cod_data_source_block 1
_cod_original_sg_symbol_H-M 'C 2/c'
_cod_database_code 7205375

loop_
_symmetry_equiv_pos_as_xyz
'x, y, z'
'-x, y, -z+1/2'
'x+1/2, y+1/2, z'
'-x+1/2, y+1/2, -z+1/2'
'-x, -y, -z'
'x, -y, z-1/2'
'-x+1/2, -y+1/2, -z'
'x+1/2, -y+1/2, z-1/2'

loop_
_atom_site_label
_atom_site_type_symbol
_atom_site_fract_x
_atom_site_fract_y
_atom_site_fract_z
_atom_site_U_iso_or_equiv
_atom_site_adp_type
_atom_site_occupancy
_atom_site_symmetry_multiplicity
_atom_site_calc_flag
_atom_site_refinement_flags
_atom_site_disorder_assembly
_atom_site_disorder_group
C1 C 0.5000 -0.03724(18) 0.7500 0.0313(10) Uani 1 2 d S . .
H1A H 0.4494 -0.0624 0.6962 0.038 Uiso 0.50 1 calc PR . .
H1B H 0.5506 -0.0624 0.8038 0.038 Uiso 0.50 1 calc PR . .
O2 O 0.48538(12) -0.00302(9) 0.82123(16) 0.0333(5) Uani 1 1 d . . .
C3 C 0.40651(18) 0.02353(12) 0.7639(2) 0.0290(7) Uani 1 1 d . . .
C4 C 0.34642(18) 0.02842(12) 0.6385(2) 0.0291(7) Uani 1 1 d . . .
H4 H 0.3579 0.0122 0.5863 0.035 Uiso 1 1 calc R . .
C5 C 0.26988(18) 0.05715(13) 0.5913(2) 0.0310(7) Uani 1 1 d . . .
C6 C 0.2527(2) 0.08088(13) 0.6677(3) 0.0333(7) Uani 1 1 d . . .
H6 H 0.2000 0.1006 0.6347 0.040 Uiso 1 1 calc R . .
C7 C 0.3129(2) 0.07552(13) 0.7927(3) 0.0329(7) Uani 1 1 d . . .
C8 C 0.38967(19) 0.04689(13) 0.8407(3) 0.0315(7) Uani 1 1 d . . .
H8 H 0.4308 0.0432 0.9260 0.038 Uiso 1 1 calc R . .
C9 C 0.2048(2) 0.06397(13) 0.4576(3) 0.0358(7) Uani 1 1 d . . .
O10 O 0.13259(14) 0.08248(10) 0.41150(19) 0.0466(6) Uani 1 1 d . . .
O11 O 0.23212(14) 0.04751(12) 0.39590(18) 0.0578(7) Uani 1 1 d . . .
H11 H 0.1908 0.0537 0.3165 0.069 Uiso 1 1 d R . .
C12 C 0.2969(2) 0.10208(14) 0.8781(3) 0.0418(8) Uani 1 1 d . . .
O13 O 0.35339(16) 0.10159(11) 0.9877(2) 0.0505(6) Uani 1 1 d . . .
O14 O 0.22285(16) 0.12484(11) 0.8272(2) 0.0543(7) Uani 1 1 d . . .
H14 H 0.2206 0.1411 0.8797 0.081 Uiso 1 1 calc R . .
N15 N 0.2800(2) 0.32394(13) 1.0085(3) 0.0502(8) Uani 1 1 d . . .
C16 C 0.3482(3) 0.29252(16) 1.0504(4) 0.0612(10) Uani 1 1 d . . .
H16 H 0.3901 0.2885 1.1355 0.073 Uiso 1 1 calc R . .
C17 C 0.3605(3) 0.26539(16) 0.9745(3) 0.0536(10) Uani 1 1 d . . .
H17 H 0.4109 0.2428 1.0076 0.064 Uiso 1 1 calc R . .
C18 C 0.3014(2) 0.26995(15) 0.8502(3) 0.0445(9) Uani 1 1 d . . .
C19 C 0.2293(2) 0.30333(17) 0.8051(3) 0.0550(10) Uani 1 1 d . . .
H19 H 0.1872 0.3083 0.7204 0.066 Uiso 1 1 calc R . .
C20 C 0.2199(3) 0.33025(16) 0.8898(4) 0.0512(10) Uani 1 1 d . . .
H20 H 0.1703 0.3529 0.8612 0.061 Uiso 1 1 calc R . .
C21 C 0.3174(3) 0.23844(16) 0.7692(3) 0.0519(10) Uani 1 1 d . . .
H21A H 0.3626 0.2090 0.8176 0.062 Uiso 1 1 calc R . .
H21B H 0.2640 0.2181 0.7048 0.062 Uiso 1 1 calc R . .
C22 C 0.3448(3) 0.27776(16) 0.7115(3) 0.0541(10) Uani 1 1 d . . .
H22A H 0.3923 0.3024 0.7755 0.065 Uiso 1 1 calc R . .
H22B H 0.2959 0.3034 0.6541 0.065 Uiso 1 1 calc R . .
C23 C 0.3743(2) 0.24831(15) 0.6446(3) 0.0441(8) Uani 1 1 d . . .
C24 C 0.3801(3) 0.18919(16) 0.6392(3) 0.0565(10) Uani 1 1 d . . .
H24 H 0.3645 0.1646 0.6783 0.068 Uiso 1 1 calc R . .
C25 C 0.4088(3) 0.16582(17) 0.5764(4) 0.0619(11) Uani 1 1 d . . .
H25 H 0.4122 0.1250 0.5741 0.074 Uiso 1 1 calc R . .
N26 N 0.4317(2) 0.19708(14) 0.5197(3) 0.0592(9) Uani 1 1 d . . .
C27 C 0.4263(3) 0.25404(18) 0.5259(3) 0.0597(11) Uani 1 1 d . . .
H27 H 0.4427 0.2776 0.4864 0.072 Uiso 1 1 calc R . .
C28 C 0.3987(3) 0.28080(16) 0.5854(3) 0.0547(10) Uani 1 1 d . . .
H28 H 0.3961 0.3217 0.5861 0.066 Uiso 1 1 calc R . .
O29 O 0.52312(19) 0.14269(13) 0.1173(2) 0.0749(9) Uani 1 1 d . . .
H29A H 0.4733 0.1246 0.0724 0.112 Uiso 1 1 d R . .
H29B H 0.5305 0.1565 0.0618 0.112 Uiso 1 1 d R . .
O30 O 0.5000 0.2196(2) 0.2500 0.0835(13) Uani 1 2 d S . .
H30 H 0.5098 0.1977 0.2053 0.125 Uiso 1 1 d R . .
N31 N 0.12804(17) -0.06413(11) 0.6651(2) 0.0404(7) Uani 1 1 d . . .
C32 C 0.1670(2) -0.05635(14) 0.6126(3) 0.0398(8) Uani 1 1 d . . .
H32 H 0.2271 -0.0487 0.6626 0.048 Uiso 1 1 calc R . .
C33 C 0.1240(2) -0.05882(14) 0.4891(3) 0.0423(8) Uani 1 1 d . . .
H33 H 0.1544 -0.0537 0.4554 0.051 Uiso 1 1 calc R . .
C34 C 0.0368(2) -0.06875(18) 0.4152(3) 0.0564(10) Uani 1 1 d . . .
C35 C -0.0033(2) -0.07787(19) 0.4707(3) 0.0613(11) Uani 1 1 d . . .
H35 H -0.0631 -0.0862 0.4231 0.074 Uiso 1 1 calc R . .
C36 C 0.0437(2) -0.07479(16) 0.5936(3) 0.0486(9) Uani 1 1 d . . .
H36 H 0.0151 -0.0805 0.6297 0.058 Uiso 1 1 calc R . .
C37 C -0.0202(2) -0.0690(3) 0.2801(3) 0.134(3) Uani 1 1 d D . .
H37A H -0.0577 -0.1035 0.2526 0.160 Uiso 1 1 calc R . .
H37B H -0.0581 -0.0348 0.2520 0.160 Uiso 1 1 calc R . .

loop_
_atom_site_aniso_label
_atom_site_aniso_U_11
_atom_site_aniso_U_22
_atom_site_aniso_U_33
_atom_site_aniso_U_23
_atom_site_aniso_U_13
_atom_site_aniso_U_12
C1 0.034(2) 0.037(2) 0.030(2) 0.000 0.023(2) 0.000
O2 0.0298(12) 0.0472(13) 0.0237(10) -0.0017(9) 0.0165(10) 0.0034(10)
C3 0.0299(17) 0.0337(17) 0.0270(15) -0.0020(13) 0.0190(14) -0.0020(14)
C4 0.0326(17) 0.0356(17) 0.0249(14) -0.0031(13) 0.0203(14) -0.0023(14)
C5 0.0316(17) 0.0345(17) 0.0293(15) -0.0022(13) 0.0196(14) 0.0006(14)
C6 0.0354(18) 0.0351(17) 0.0355(17) -0.0020(14) 0.0246(16) 0.0006(14)
C7 0.0385(18) 0.0351(17) 0.0334(16) -0.0052(13) 0.0259(16) -0.0046(14)
C8 0.0349(18) 0.0381(18) 0.0240(15) -0.0025(13) 0.0190(14) -0.0030(14)
C9 0.0384(19) 0.0378(19) 0.0305(17) -0.0019(14) 0.0202(16) 0.0011(15)
O10 0.0383(14) 0.0559(15) 0.0364(12) 0.0028(11) 0.0173(11) 0.0111(12)
O11 0.0450(14) 0.102(2) 0.0217(11) 0.0056(12) 0.0175(11) 0.0237(14)
C12 0.055(2) 0.041(2) 0.048(2) -0.0024(16) 0.041(2) 0.0000(17)
O13 0.0592(16) 0.0693(17) 0.0329(13) -0.0096(12) 0.0328(13) -0.0023(13)
O14 0.0588(17) 0.0691(18) 0.0491(14) -0.0105(13) 0.0398(14) 0.0104(14)
N15 0.063(2) 0.0539(19) 0.0526(19) -0.0100(15) 0.0443(18) -0.0120(17)
C16 0.068(3) 0.056(2) 0.056(2) -0.0050(19) 0.035(2) -0.001(2)
C17 0.067(3) 0.058(2) 0.057(2) -0.0087(19) 0.048(2) -0.004(2)
C18 0.056(2) 0.047(2) 0.053(2) -0.0146(17) 0.045(2) -0.0114(18)
C19 0.056(2) 0.065(3) 0.057(2) -0.0149(19) 0.040(2) -0.004(2)
C20 0.053(2) 0.047(2) 0.054(3) -0.004(2) 0.033(3) 0.0016(19)
C21 0.066(3) 0.055(2) 0.055(2) -0.0116(18) 0.048(2) -0.0020(19)
C22 0.082(3) 0.049(2) 0.067(2) -0.0082(18) 0.063(2) -0.002(2)
C23 0.058(2) 0.043(2) 0.048(2) -0.0072(16) 0.0401(19) -0.0014(17)
C24 0.089(3) 0.049(2) 0.071(3) -0.0110(19) 0.069(3) -0.009(2)
C25 0.097(3) 0.047(2) 0.082(3) -0.010(2) 0.075(3) -0.005(2)
N26 0.087(3) 0.058(2) 0.066(2) -0.0036(16) 0.064(2) 0.0054(18)
C27 0.087(3) 0.058(3) 0.065(3) 0.006(2) 0.062(3) 0.005(2)
C28 0.082(3) 0.045(2) 0.065(2) 0.0027(18) 0.059(2) 0.008(2)
O29 0.089(2) 0.100(2) 0.0610(17) -0.0081(15) 0.0587(18) -0.0327(18)
O30 0.085(3) 0.103(4) 0.056(2) 0.000 0.039(2) 0.000
N31 0.0435(17) 0.0468(17) 0.0275(13) 0.0004(12) 0.0194(14) -0.0039(14)
C32 0.0384(19) 0.042(2) 0.0317(17) -0.0024(14) 0.0173(16) -0.0087(16)
C33 0.043(2) 0.055(2) 0.0300(17) -0.0013(15) 0.0218(16) -0.0066(17)
C34 0.044(2) 0.092(3) 0.0253(17) -0.0043(18) 0.0164(17) -0.009(2)
C35 0.034(2) 0.108(3) 0.0343(19) -0.002(2) 0.0157(17) -0.007(2)
C36 0.045(2) 0.066(2) 0.0385(19) 0.0040(17) 0.0271(18) -0.0005(19)
C37 0.067(3) 0.292(9) 0.027(2) -0.018(3) 0.019(2) -0.046(4)

loop_
_atom_type_symbol
_atom_type_description
_atom_type_scat_dispersion_real
_atom_type_scat_dispersion_imag
_atom_type_scat_source
C C 0.0033 0.0016 'International Tables Vol C Tables 4.2.6.8 and 6.1.1.4'
H H 0.0000 0.0000 'International Tables Vol C Tables 4.2.6.8 and 6.1.1.4'
N N 0.0061 0.0033 'International Tables Vol C Tables 4.2.6.8 and 6.1.1.4'
O O 0.0106 0.0060 'International Tables Vol C Tables 4.2.6.8 and 6.1.1.4'

loop_
_geom_angle_atom_site_label_1
_geom_angle_atom_site_label_2
_geom_angle_atom_site_label_3
_geom_angle
_geom_angle_site_symmetry_1
_geom_angle_site_symmetry_3
_geom_angle_publ_flag
O2 C1 O2 111.9(3) . 2_656 ?
O2 C1 H1A 109.2 . . ?
O2 C1 H1A 109.2 2_656 . ?
O2 C1 H1B 109.2 . . ?
O2 C1 H1B 109.2 2_656 . ?
H1A C1 H1B 107.9 . . ?
C3 O2 C1 117.82(18) . . ?
O2 C3 C4 124.4(2) . . ?
O2 C3 C8 115.0(2) . . ?
C4 C3 C8 120.6(3) . . ?
C5 C4 C3 119.2(2) . . ?
C5 C4 H4 120.4 . . ?
C3 C4 H4 120.4 . . ?
C4 C5 C6 120.6(3) . . ?
C4 C5 C9 120.6(2) . . ?
C6 C5 C9 118.9(3) . . ?
C5 C6 C7 119.8(3) . . ?
C5 C6 H6 120.1 . . ?
C7 C6 H6 120.1 . . ?
C8 C7 C6 120.0(3) . . ?
C8 C7 C12 119.0(3) . . ?
C6 C7 C12 121.0(3) . . ?
C7 C8 C3 119.9(3) . . ?
C7 C8 H8 120.1 . . ?
C3 C8 H8 120.1 . . ?
O10 C9 O11 123.6(3) . . ?
O10 C9 C5 122.7(3) . . ?
O11 C9 C5 113.7(3) . . ?
C9 O11 H11 109.5 . . ?
O13 C12 O14 124.3(3) . . ?
O13 C12 C7 120.5(3) . . ?
O14 C12 C7 115.3(3) . . ?
C12 O14 H14 109.5 . . ?
C16 N15 C20 121.0(3) . . ?
N15 C16 C17 121.1(4) . . ?
N15 C16 H16 119.5 . . ?
C17 C16 H16 119.5 . . ?
C16 C17 C18 121.4(4) . . ?
C16 C17 H17 119.3 . . ?
C18 C17 H17 119.3 . . ?
C19 C18 C17 117.9(3) . . ?
C19 C18 C21 122.6(3) . . ?
C17 C18 C21 119.5(3) . . ?
C18 C19 C20 117.8(3) . . ?
C18 C19 H19 121.1 . . ?
C20 C19 H19 121.1 . . ?
N15 C20 C19 120.7(3) . . ?
N15 C20 H20 119.6 . . ?
C19 C20 H20 119.6 . . ?
C22 C21 C18 113.0(3) . . ?
C22 C21 H21A 109.0 . . ?
C18 C21 H21A 109.0 . . ?
C22 C21 H21B 109.0 . . ?
C18 C21 H21B 109.0 . . ?
H21A C21 H21B 107.8 . . ?
C21 C22 C23 115.7(3) . . ?
C21 C22 H22A 108.4 . . ?
C23 C22 H22A 108.4 . . ?
C21 C22 H22B 108.4 . . ?
C23 C22 H22B 108.4 . . ?
H22A C22 H22B 107.4 . . ?
C24 C23 C28 116.2(3) . . ?
C24 C23 C22 123.7(3) . . ?
C28 C23 C22 120.1(3) . . ?
C23 C24 C25 119.8(3) . . ?
C23 C24 H24 120.1 . . ?
C25 C24 H24 120.1 . . ?
N26 C25 C24 123.7(3) . . ?
N26 C25 H25 118.1 . . ?
C24 C25 H25 118.1 . . ?
C25 N26 C27 116.1(3) . . ?
N26 C27 C28 124.2(3) . . ?
N26 C27 H27 117.9 . . ?
C28 C27 H27 117.9 . . ?
C27 C28 C23 120.0(3) . . ?
C27 C28 H28 120.0 . . ?
C23 C28 H28 120.0 . . ?
H29A O29 H29B 103.5 . . ?
C36 N31 C32 117.7(3) . . ?
N31 C32 C33 123.0(3) . . ?
N31 C32 H32 118.5 . . ?
C33 C32 H32 118.5 . . ?
C34 C33 C32 119.3(3) . . ?
C34 C33 H33 120.3 . . ?
C32 C33 H33 120.3 . . ?
C33 C34 C35 117.4(3) . . ?
C33 C34 C37 126.2(3) . . ?
C35 C34 C37 116.4(3) . . ?
C36 C35 C34 119.8(3) . . ?
C36 C35 H35 120.1 . . ?
C34 C35 H35 120.1 . . ?
N31 C36 C35 122.8(3) . . ?
N31 C36 H36 118.6 . . ?
C35 C36 H36 118.6 . . ?
C37 C37 C34 117.8(4) 2 . ?
C37 C37 H37A 107.9 2 . ?
C34 C37 H37A 107.9 . . ?
C37 C37 H37B 107.9 2 . ?
C34 C37 H37B 107.9 . . ?
H37A C37 H37B 107.2 . . ?

loop_
_geom_bond_atom_site_label_1
_geom_bond_atom_site_label_2
_geom_bond_distance
_geom_bond_site_symmetry_2
_geom_bond_publ_flag
C1 O2 1.416(3) . ?
C1 O2 1.416(3) 2_656 ?
C1 H1A 0.9900 . ?
C1 H1B 0.9900 . ?
O2 C3 1.376(3) . ?
C3 C4 1.395(4) . ?
C3 C8 1.390(4) . ?
C4 C5 1.383(4) . ?
C4 H4 0.9500 . ?
C5 C6 1.394(4) . ?
C5 C9 1.494(4) . ?
C6 C7 1.392(4) . ?
C6 H6 0.9500 . ?
C7 C8 1.383(4) . ?
C7 C12 1.515(4) . ?
C8 H8 0.9500 . ?
C9 O10 1.217(4) . ?
C9 O11 1.299(3) . ?
O11 H11 0.9008 . ?
C12 O13 1.226(4) . ?
C12 O14 1.275(4) . ?
O14 H14 0.8400 . ?
N15 C16 1.304(5) . ?
N15 C20 1.332(5) . ?
C16 C17 1.359(5) . ?
C16 H16 0.9500 . ?
C17 C18 1.382(5) . ?
C17 H17 0.9500 . ?
C18 C19 1.377(5) . ?
C18 C21 1.514(4) . ?
C19 C20 1.428(5) . ?
C19 H19 0.9500 . ?
C20 H20 0.9500 . ?
C21 C22 1.500(5) . ?
C21 H21A 0.9900 . ?
C21 H21B 0.9900 . ?
C22 C23 1.509(4) . ?
C22 H22A 0.9900 . ?
C22 H22B 0.9900 . ?
C23 C24 1.381(5) . ?
C23 C28 1.384(5) . ?
C24 C25 1.388(5) . ?
C24 H24 0.9500 . ?
C25 N26 1.322(4) . ?
C25 H25 0.9500 . ?
N26 C27 1.331(5) . ?
C27 C28 1.367(5) . ?
C27 H27 0.9500 . ?
C28 H28 0.9500 . ?
O29 H29A 0.8805 . ?
O29 H29B 0.9155 . ?
O30 H30 0.9014 . ?
N31 C36 1.333(4) . ?
N31 C32 1.334(4) . ?
C32 C33 1.377(4) . ?
C32 H32 0.9500 . ?
C33 C34 1.373(5) . ?
C33 H33 0.9500 . ?
C34 C35 1.395(5) . ?
C34 C37 1.492(5) . ?
C35 C36 1.362(5) . ?
C35 H35 0.9500 . ?
C36 H36 0.9500 . ?
C37 C37 1.441(6) 2 ?
C37 H37A 0.9900 . ?
C37 H37B 0.9900 . ?

loop_
_geom_hbond_atom_site_label_D
_geom_hbond_atom_site_label_H
_geom_hbond_atom_site_label_A
_geom_hbond_distance_DH
_geom_hbond_distance_HA
_geom_hbond_distance_DA
_geom_hbond_angle_DHA
_geom_hbond_site_symmetry_A
O11 H11 N31 0.90 1.69 2.579(3) 170 6
O14 H14 N15 0.84 1.75 2.586(3) 178 7_557
O29 H29A O13 0.88 1.95 2.808(4) 165 1_554
O29 H29B N26 0.92 1.92 2.810(3) 165 2_655
O30 H30 O29 0.90 1.88 2.776(4) 171 .
